data_4064957
loop_
_publ_author_name
'Kundu, Sabuj'
'Brennessel, William W.'
'Jones, William D.'

_publ_section_title
;
 C--S Bond Activation of Thioesters Using Platinum(0)
;
_journal_issue 19
_journal_name_full Organometallics
_journal_page_first 5147
_journal_paper_doi 10.1021/om200452z
_journal_volume 30
_journal_year 2011
_chemical_formula_moiety 'C19 H42 O P2 Pt S'
_chemical_formula_sum 'C19 H42 O P2 Pt S'
_chemical_formula_weight 575.62
_chemical_name_common jonsk46
_chemical_name_systematic
; 
 (dippe)Pt(COPr)SMe 
;
_space_group_IT_number 14
_symmetry_cell_setting monoclinic
_symmetry_space_group_name_Hall '-P 2yn'
_symmetry_space_group_name_H-M 'P 1 21/n 1'
_atom_sites_solution_hydrogens geom
_atom_sites_solution_primary direct
_atom_sites_solution_secondary difmap
_audit_creation_method SHELXL-97
_cell_angle_alpha 90.00
_cell_angle_beta 95.518(6)
_cell_angle_gamma 90.00
_cell_formula_units_Z 4
_cell_length_a 8.733(3)
_cell_length_b 17.202(6)
_cell_length_c 15.861(5)
_cell_measurement_reflns_used 9981
_cell_measurement_temperature 100.0(1)
_cell_measurement_theta_max 34.09
_cell_measurement_theta_min 2.56
_cell_volume 2371.7(14)
_computing_cell_refinement 'SAINT (Bruker, 2009)'
_computing_data_collection 'APEX2 (Bruker, 2010)'
_computing_data_reduction 'SAINT (Bruker, 2009)'
_computing_molecular_graphics 'SHELXTL (Sheldrick, 2008)'
_computing_publication_material 'SHELXTL (Sheldrick, 2008)'
_computing_structure_refinement 'SHELXL-97 (Sheldrick, 2008)'
_computing_structure_solution 'SIR97 (Altomare et al., 1999)'
_diffrn_ambient_temperature 100.0(1)
_diffrn_measured_fraction_theta_full 0.990
_diffrn_measured_fraction_theta_max 0.990
_diffrn_measurement_device_type 'Bruker SMART APEX II CCD Platform'
_diffrn_measurement_method 'area detector, \w scans per \f'
_diffrn_radiation_monochromator graphite
_diffrn_radiation_source 'fine-focus sealed tube'
_diffrn_radiation_type MoK\a
_diffrn_radiation_wavelength 0.71073
_diffrn_reflns_av_R_equivalents 0.0912
_diffrn_reflns_av_sigmaI/netI 0.0631
_diffrn_reflns_limit_h_max 14
_diffrn_reflns_limit_h_min -15
_diffrn_reflns_limit_k_max 29
_diffrn_reflns_limit_k_min -28
_diffrn_reflns_limit_l_max 27
_diffrn_reflns_limit_l_min -27
_diffrn_reflns_number 85717
_diffrn_reflns_theta_full 37.78
_diffrn_reflns_theta_max 37.78
_diffrn_reflns_theta_min 1.75
_diffrn_standards_number 0
_exptl_absorpt_coefficient_mu 6.144
_exptl_absorpt_correction_T_max 0.6392
_exptl_absorpt_correction_T_min 0.3088
_exptl_absorpt_correction_type multi-scan
_exptl_absorpt_process_details 'SADABS (Sheldrick, 2008)'
_exptl_crystal_colour colorless
_exptl_crystal_density_diffrn 1.612
_exptl_crystal_density_method 'not measured'
_exptl_crystal_description block
_exptl_crystal_F_000 1152
_exptl_crystal_size_max 0.25
_exptl_crystal_size_mid 0.18
_exptl_crystal_size_min 0.08
_refine_diff_density_max 3.160
_refine_diff_density_min -1.625
_refine_diff_density_rms 0.217
_refine_ls_extinction_method none
_refine_ls_goodness_of_fit_ref 1.019
_refine_ls_hydrogen_treatment constr
_refine_ls_matrix_type full
_refine_ls_number_parameters 227
_refine_ls_number_reflns 12582
_refine_ls_number_restraints 0
_refine_ls_restrained_S_all 1.019
_refine_ls_R_factor_all 0.0722
_refine_ls_R_factor_gt 0.0378
_refine_ls_shift/su_max 0.003
_refine_ls_shift/su_mean 0.000
_refine_ls_structure_factor_coef Fsqd
_refine_ls_weighting_details 'calc w=1/[\s^2^(Fo^2^)+(0.0302P)^2^+1.0468P] where P=(Fo^2^+2Fc^2^)/3'
_refine_ls_weighting_scheme calc
_refine_ls_wR_factor_gt 0.0712
_refine_ls_wR_factor_ref 0.0821
_reflns_number_gt 8686
_reflns_number_total 12582
_reflns_threshold_expression >2sigma(I)
_cod_data_source_file om200452z_si_002.cif
_cod_data_source_block jonsk46_2c
_cod_original_cell_volume 2371.8(14)
_cod_database_code 4064957

loop_
_symmetry_equiv_pos_as_xyz
'x, y, z'
'-x+1/2, y+1/2, -z+1/2'
'-x, -y, -z'
'x-1/2, -y-1/2, z-1/2'

loop_
_atom_site_label
_atom_site_type_symbol
_atom_site_fract_x
_atom_site_fract_y
_atom_site_fract_z
_atom_site_U_iso_or_equiv
_atom_site_adp_type
_atom_site_occupancy
_atom_site_symmetry_multiplicity
_atom_site_calc_flag
_atom_site_refinement_flags
Pt1 Pt 0.357636(13) 0.274905(6) 0.803786(7) 0.01429(3) Uani 1 1 d .
S1 S 0.34276(10) 0.28214(5) 0.95086(5) 0.02115(15) Uani 1 1 d .
P1 P 0.35071(9) 0.27074(5) 0.66173(5) 0.01547(13) Uani 1 1 d .
P2 P 0.21931(9) 0.15961(5) 0.79426(5) 0.01584(14) Uani 1 1 d .
C1 C 0.3484(5) 0.3841(2) 0.9815(2) 0.0311(8) Uani 1 1 d .
H1A H 0.3236 0.3889 1.0402 0.047 Uiso 1 1 calc R
H1B H 0.2730 0.4133 0.9442 0.047 Uiso 1 1 calc R
H1C H 0.4516 0.4049 0.9766 0.047 Uiso 1 1 calc R
C2 C 0.4724(4) 0.37834(18) 0.80884(18) 0.0178(5) Uani 1 1 d .
O1 O 0.4160(3) 0.44047(14) 0.78569(15) 0.0226(5) Uani 1 1 d .
C3 C 0.6391(4) 0.37648(18) 0.84852(19) 0.0191(6) Uani 1 1 d .
H3A H 0.6411 0.3524 0.9053 0.023 Uiso 1 1 calc R
H3B H 0.6991 0.3425 0.8135 0.023 Uiso 1 1 calc R
C4 C 0.7197(4) 0.4553(2) 0.8580(2) 0.0269(7) Uani 1 1 d .
H4A H 0.7271 0.4776 0.8010 0.032 Uiso 1 1 calc R
H4B H 0.6565 0.4909 0.8893 0.032 Uiso 1 1 calc R
C5 C 0.8798(5) 0.4501(2) 0.9042(3) 0.0358(9) Uani 1 1 d .
H5A H 0.9239 0.5024 0.9109 0.054 Uiso 1 1 calc R
H5B H 0.9451 0.4178 0.8715 0.054 Uiso 1 1 calc R
H5C H 0.8736 0.4268 0.9602 0.054 Uiso 1 1 calc R
C6 C 0.2596(4) 0.17935(19) 0.62186(19) 0.0197(6) Uani 1 1 d .
H6A H 0.2017 0.1893 0.5661 0.024 Uiso 1 1 calc R
H6B H 0.3410 0.1409 0.6133 0.024 Uiso 1 1 calc R
C7 C 0.1496(4) 0.14468(19) 0.68206(18) 0.0191(6) Uani 1 1 d .
H7A H 0.1380 0.0883 0.6709 0.023 Uiso 1 1 calc R
H7B H 0.0471 0.1691 0.6705 0.023 Uiso 1 1 calc R
C8 C 0.5316(3) 0.27209(19) 0.61021(19) 0.0193(5) Uani 1 1 d .
H8 H 0.5067 0.2561 0.5498 0.023 Uiso 1 1 calc R
C9 C 0.6447(4) 0.2126(2) 0.6519(2) 0.0265(7) Uani 1 1 d .
H9A H 0.7424 0.2161 0.6265 0.040 Uiso 1 1 calc R
H9B H 0.6019 0.1603 0.6433 0.040 Uiso 1 1 calc R
H9C H 0.6622 0.2234 0.7128 0.040 Uiso 1 1 calc R
C10 C 0.6048(4) 0.3522(2) 0.6102(2) 0.0255(7) Uani 1 1 d .
H10A H 0.6972 0.3502 0.5798 0.038 Uiso 1 1 calc R
H10B H 0.6330 0.3690 0.6687 0.038 Uiso 1 1 calc R
H10C H 0.5314 0.3893 0.5821 0.038 Uiso 1 1 calc R
C11 C 0.2344(4) 0.34969(19) 0.61068(19) 0.0196(6) Uani 1 1 d .
H11A H 0.2848 0.3997 0.6298 0.024 Uiso 1 1 calc R
C12 C 0.0729(4) 0.3500(2) 0.6408(2) 0.0237(6) Uani 1 1 d .
H12A H 0.0179 0.3969 0.6198 0.036 Uiso 1 1 calc R
H12B H 0.0810 0.3495 0.7028 0.036 Uiso 1 1 calc R
H12C H 0.0165 0.3039 0.6189 0.036 Uiso 1 1 calc R
C13 C 0.2259(4) 0.3486(2) 0.5142(2) 0.0248(7) Uani 1 1 d .
H13A H 0.1779 0.3968 0.4917 0.037 Uiso 1 1 calc R
H13B H 0.1643 0.3040 0.4926 0.037 Uiso 1 1 calc R
H13C H 0.3299 0.3444 0.4964 0.037 Uiso 1 1 calc R
C14 C 0.3213(4) 0.06895(18) 0.8281(2) 0.0193(6) Uani 1 1 d .
H14 H 0.2584 0.0236 0.8056 0.023 Uiso 1 1 calc R
C15 C 0.4772(4) 0.0668(2) 0.7910(3) 0.0302(8) Uani 1 1 d .
H15A H 0.5324 0.0193 0.8097 0.045 Uiso 1 1 calc R
H15B H 0.5381 0.1122 0.8107 0.045 Uiso 1 1 calc R
H15C H 0.4607 0.0674 0.7290 0.045 Uiso 1 1 calc R
C16 C 0.3418(4) 0.0639(2) 0.9242(2) 0.0236(6) Uani 1 1 d .
H16A H 0.4115 0.0208 0.9414 0.035 Uiso 1 1 calc R
H16B H 0.2418 0.0548 0.9456 0.035 Uiso 1 1 calc R
H16C H 0.3855 0.1127 0.9475 0.035 Uiso 1 1 calc R
C17 C 0.0434(3) 0.15740(18) 0.85010(19) 0.0182(5) Uani 1 1 d .
H17 H 0.0766 0.1534 0.9121 0.022 Uiso 1 1 calc R
C18 C -0.0451(4) 0.2338(2) 0.8360(2) 0.0251(7) Uani 1 1 d .
H18A H -0.1379 0.2321 0.8661 0.038 Uiso 1 1 calc R
H18B H -0.0743 0.2411 0.7753 0.038 Uiso 1 1 calc R
H18C H 0.0202 0.2771 0.8576 0.038 Uiso 1 1 calc R
C19 C -0.0585(4) 0.0873(2) 0.8263(2) 0.0264(7) Uani 1 1 d .
H19A H -0.1439 0.0860 0.8620 0.040 Uiso 1 1 calc R
H19B H 0.0023 0.0396 0.8348 0.040 Uiso 1 1 calc R
H19C H -0.0993 0.0913 0.7667 0.040 Uiso 1 1 calc R

loop_
_atom_site_aniso_label
_atom_site_aniso_U_11
_atom_site_aniso_U_22
_atom_site_aniso_U_33
_atom_site_aniso_U_23
_atom_site_aniso_U_13
_atom_site_aniso_U_12
Pt1 0.01689(5) 0.01265(5) 0.01338(5) -0.00073(4) 0.00167(3) 0.00014(4)
S1 0.0316(4) 0.0179(4) 0.0141(3) -0.0010(3) 0.0031(3) -0.0033(3)
P1 0.0172(3) 0.0161(3) 0.0132(3) -0.0013(3) 0.0017(2) 0.0002(3)
P2 0.0181(3) 0.0139(3) 0.0156(3) -0.0011(3) 0.0022(3) 0.0001(3)
C1 0.052(2) 0.0204(17) 0.0229(16) -0.0055(13) 0.0117(16) -0.0017(16)
C2 0.0252(15) 0.0153(13) 0.0129(12) -0.0016(10) 0.0022(10) 0.0003(11)
O1 0.0249(11) 0.0164(11) 0.0259(12) 0.0027(9) -0.0006(9) 0.0019(9)
C3 0.0221(14) 0.0167(14) 0.0183(13) -0.0006(11) 0.0006(11) -0.0016(11)
C4 0.0258(16) 0.0197(16) 0.0339(18) -0.0025(13) -0.0041(14) -0.0035(12)
C5 0.035(2) 0.029(2) 0.041(2) 0.0050(16) -0.0098(17) -0.0109(16)
C6 0.0245(15) 0.0183(14) 0.0167(13) -0.0052(11) 0.0037(11) -0.0033(12)
C7 0.0204(14) 0.0184(14) 0.0183(14) -0.0008(10) 0.0011(11) -0.0016(11)
C8 0.0186(13) 0.0240(15) 0.0159(12) -0.0005(12) 0.0046(10) -0.0006(12)
C9 0.0231(15) 0.0281(19) 0.0290(17) 0.0000(13) 0.0066(13) 0.0054(13)
C10 0.0269(16) 0.0299(18) 0.0208(15) -0.0017(13) 0.0068(13) -0.0054(13)
C11 0.0196(14) 0.0216(15) 0.0177(13) 0.0021(11) 0.0023(11) 0.0007(11)
C12 0.0198(14) 0.0271(17) 0.0246(16) 0.0013(13) 0.0038(12) 0.0039(12)
C13 0.0265(16) 0.0306(18) 0.0171(14) 0.0028(12) 0.0009(12) 0.0063(13)
C14 0.0227(14) 0.0155(14) 0.0199(14) -0.0004(11) 0.0030(11) 0.0022(11)
C15 0.0252(17) 0.0273(18) 0.040(2) 0.0058(15) 0.0128(15) 0.0092(14)
C16 0.0282(16) 0.0189(15) 0.0231(15) 0.0005(12) -0.0012(12) 0.0043(12)
C17 0.0184(13) 0.0185(14) 0.0178(13) -0.0028(10) 0.0023(10) 0.0012(10)
C18 0.0208(14) 0.0283(18) 0.0267(16) -0.0008(13) 0.0058(12) 0.0050(13)
C19 0.0225(16) 0.0282(18) 0.0302(18) -0.0050(14) 0.0109(13) -0.0055(13)

loop_
_atom_type_symbol
_atom_type_description
_atom_type_scat_dispersion_real
_atom_type_scat_dispersion_imag
_atom_type_scat_source
C C 0.0033 0.0016 'International Tables Vol C Tables 4.2.6.8 and 6.1.1.4'
H H 0.0000 0.0000 'International Tables Vol C Tables 4.2.6.8 and 6.1.1.4'
O O 0.0106 0.0060 'International Tables Vol C Tables 4.2.6.8 and 6.1.1.4'
P P 0.1023 0.0942 'International Tables Vol C Tables 4.2.6.8 and 6.1.1.4'
S S 0.1246 0.1234 'International Tables Vol C Tables 4.2.6.8 and 6.1.1.4'
Pt Pt -1.7033 8.3905 'International Tables Vol C Tables 4.2.6.8 and 6.1.1.4'

loop_
_geom_angle_atom_site_label_1
_geom_angle_atom_site_label_2
_geom_angle_atom_site_label_3
_geom_angle
C2 Pt1 P1 91.89(8)
C2 Pt1 P2 177.65(9)
P1 Pt1 P2 86.78(3)
C2 Pt1 S1 89.35(8)
P1 Pt1 S1 175.16(3)
P2 Pt1 S1 91.82(3)
C1 S1 Pt1 108.25(12)
C11 P1 C6 106.07(16)
C11 P1 C8 104.83(15)
C6 P1 C8 102.59(14)
C11 P1 Pt1 112.24(10)
C6 P1 Pt1 109.85(10)
C8 P1 Pt1 120.06(10)
C7 P2 C17 104.34(14)
C7 P2 C14 105.53(15)
C17 P2 C14 104.07(15)
C7 P2 Pt1 107.68(10)
C17 P2 Pt1 116.02(10)
C14 P2 Pt1 117.96(11)
S1 C1 H1A 109.5
S1 C1 H1B 109.5
H1A C1 H1B 109.5
S1 C1 H1C 109.5
H1A C1 H1C 109.5
H1B C1 H1C 109.5
O1 C2 C3 118.9(3)
O1 C2 Pt1 124.7(2)
C3 C2 Pt1 116.3(2)
C4 C3 C2 115.6(3)
C4 C3 H3A 108.4
C2 C3 H3A 108.4
C4 C3 H3B 108.4
C2 C3 H3B 108.4
H3A C3 H3B 107.4
C5 C4 C3 112.9(3)
C5 C4 H4A 109.0
C3 C4 H4A 109.0
C5 C4 H4B 109.0
C3 C4 H4B 109.0
H4A C4 H4B 107.8
C4 C5 H5A 109.5
C4 C5 H5B 109.5
H5A C5 H5B 109.5
C4 C5 H5C 109.5
H5A C5 H5C 109.5
H5B C5 H5C 109.5
C7 C6 P1 113.1(2)
C7 C6 H6A 109.0
P1 C6 H6A 109.0
C7 C6 H6B 109.0
P1 C6 H6B 109.0
H6A C6 H6B 107.8
C6 C7 P2 112.2(2)
C6 C7 H7A 109.2
P2 C7 H7A 109.2
C6 C7 H7B 109.2
P2 C7 H7B 109.2
H7A C7 H7B 107.9
C10 C8 C9 110.7(3)
C10 C8 P1 112.9(2)
C9 C8 P1 110.2(2)
C10 C8 H8 107.6
C9 C8 H8 107.6
P1 C8 H8 107.6
C8 C9 H9A 109.5
C8 C9 H9B 109.5
H9A C9 H9B 109.5
C8 C9 H9C 109.5
H9A C9 H9C 109.5
H9B C9 H9C 109.5
C8 C10 H10A 109.5
C8 C10 H10B 109.5
H10A C10 H10B 109.5
C8 C10 H10C 109.5
H10A C10 H10C 109.5
H10B C10 H10C 109.5
C13 C11 C12 110.8(3)
C13 C11 P1 113.9(2)
C12 C11 P1 110.6(2)
C13 C11 H11A 107.1
C12 C11 H11A 107.1
P1 C11 H11A 107.1
C11 C12 H12A 109.5
C11 C12 H12B 109.5
H12A C12 H12B 109.5
C11 C12 H12C 109.5
H12A C12 H12C 109.5
H12B C12 H12C 109.5
C11 C13 H13A 109.5
C11 C13 H13B 109.5
H13A C13 H13B 109.5
C11 C13 H13C 109.5
H13A C13 H13C 109.5
H13B C13 H13C 109.5
C16 C14 C15 111.0(3)
C16 C14 P2 110.3(2)
C15 C14 P2 109.3(2)
C16 C14 H14 108.7
C15 C14 H14 108.7
P2 C14 H14 108.7
C14 C15 H15A 109.5
C14 C15 H15B 109.5
H15A C15 H15B 109.5
C14 C15 H15C 109.5
H15A C15 H15C 109.5
H15B C15 H15C 109.5
C14 C16 H16A 109.5
C14 C16 H16B 109.5
H16A C16 H16B 109.5
C14 C16 H16C 109.5
H16A C16 H16C 109.5
H16B C16 H16C 109.5
C19 C17 C18 111.6(3)
C19 C17 P2 113.0(2)
C18 C17 P2 110.1(2)
C19 C17 H17 107.3
C18 C17 H17 107.3
P2 C17 H17 107.3
C17 C18 H18A 109.5
C17 C18 H18B 109.5
H18A C18 H18B 109.5
C17 C18 H18C 109.5
H18A C18 H18C 109.5
H18B C18 H18C 109.5
C17 C19 H19A 109.5
C17 C19 H19B 109.5
H19A C19 H19B 109.5
C17 C19 H19C 109.5
H19A C19 H19C 109.5
H19B C19 H19C 109.5

loop_
_geom_bond_atom_site_label_1
_geom_bond_atom_site_label_2
_geom_bond_distance
Pt1 C2 2.040(3)
Pt1 P1 2.2493(11)
Pt1 P2 2.3197(10)
Pt1 S1 2.3521(11)
S1 C1 1.819(4)
P1 C11 1.837(3)
P1 C6 1.846(3)
P1 C8 1.848(3)
P2 C7 1.843(3)
P2 C17 1.846(3)
P2 C14 1.849(3)
C1 H1A 0.9800
C1 H1B 0.9800
C1 H1C 0.9800
C2 O1 1.219(4)
C2 C3 1.530(4)
C3 C4 1.528(5)
C3 H3A 0.9900
C3 H3B 0.9900
C4 C5 1.518(5)
C4 H4A 0.9900
C4 H4B 0.9900
C5 H5A 0.9800
C5 H5B 0.9800
C5 H5C 0.9800
C6 C7 1.538(4)
C6 H6A 0.9900
C6 H6B 0.9900
C7 H7A 0.9900
C7 H7B 0.9900
C8 C10 1.520(5)
C8 C9 1.527(5)
C8 H8 1.0000
C9 H9A 0.9800
C9 H9B 0.9800
C9 H9C 0.9800
C10 H10A 0.9800
C10 H10B 0.9800
C10 H10C 0.9800
C11 C13 1.525(4)
C11 C12 1.532(4)
C11 H11A 1.0000
C12 H12A 0.9800
C12 H12B 0.9800
C12 H12C 0.9800
C13 H13A 0.9800
C13 H13B 0.9800
C13 H13C 0.9800
C14 C16 1.520(5)
C14 C15 1.535(5)
C14 H14 1.0000
C15 H15A 0.9800
C15 H15B 0.9800
C15 H15C 0.9800
C16 H16A 0.9800
C16 H16B 0.9800
C16 H16C 0.9800
C17 C19 1.524(5)
C17 C18 1.530(5)
C17 H17 1.0000
C18 H18A 0.9800
C18 H18B 0.9800
C18 H18C 0.9800
C19 H19A 0.9800
C19 H19B 0.9800
C19 H19C 0.9800

loop_
_geom_torsion_atom_site_label_1
_geom_torsion_atom_site_label_2
_geom_torsion_atom_site_label_3
_geom_torsion_atom_site_label_4
_geom_torsion
C2 Pt1 S1 C1 26.71(17)
P1 Pt1 S1 C1 -78.2(4)
P2 Pt1 S1 C1 -151.26(15)
C2 Pt1 P1 C11 -64.98(15)
P2 Pt1 P1 C11 113.09(12)
S1 Pt1 P1 C11 39.8(4)
C2 Pt1 P1 C6 177.27(15)
P2 Pt1 P1 C6 -4.66(12)
S1 Pt1 P1 C6 -77.9(4)
C2 Pt1 P1 C8 58.80(16)
P2 Pt1 P1 C8 -123.13(13)
S1 Pt1 P1 C8 163.6(3)
C2 Pt1 P2 C7 43(2)
P1 Pt1 P2 C7 -12.30(11)
S1 Pt1 P2 C7 163.06(11)
C2 Pt1 P2 C17 -73(2)
P1 Pt1 P2 C17 -128.71(12)
S1 Pt1 P2 C17 46.66(12)
C2 Pt1 P2 C14 162(2)
P1 Pt1 P2 C14 106.86(12)
S1 Pt1 P2 C14 -77.78(12)
P1 Pt1 C2 O1 71.3(3)
P2 Pt1 C2 O1 16(2)
S1 Pt1 C2 O1 -104.1(3)
P1 Pt1 C2 C3 -111.6(2)
P2 Pt1 C2 C3 -167(2)
S1 Pt1 C2 C3 73.1(2)
O1 C2 C3 C4 1.8(4)
Pt1 C2 C3 C4 -175.6(2)
C2 C3 C4 C5 175.2(3)
C11 P1 C6 C7 -96.5(2)
C8 P1 C6 C7 153.8(2)
Pt1 P1 C6 C7 25.0(3)
P1 C6 C7 P2 -36.0(3)
C17 P2 C7 C6 154.6(2)
C14 P2 C7 C6 -96.0(2)
Pt1 P2 C7 C6 30.8(2)
C11 P1 C8 C10 51.4(3)
C6 P1 C8 C10 162.0(2)
Pt1 P1 C8 C10 -75.9(2)
C11 P1 C8 C9 175.7(2)
C6 P1 C8 C9 -73.7(3)
Pt1 P1 C8 C9 48.4(3)
C6 P1 C11 C13 -59.6(3)
C8 P1 C11 C13 48.5(3)
Pt1 P1 C11 C13 -179.6(2)
C6 P1 C11 C12 65.9(3)
C8 P1 C11 C12 174.0(2)
Pt1 P1 C11 C12 -54.0(2)
C7 P2 C14 C16 -162.9(2)
C17 P2 C14 C16 -53.4(3)
Pt1 P2 C14 C16 76.8(2)
C7 P2 C14 C15 74.8(3)
C17 P2 C14 C15 -175.7(2)
Pt1 P2 C14 C15 -45.5(3)
C7 P2 C17 C19 49.7(3)
C14 P2 C17 C19 -60.7(3)
Pt1 P2 C17 C19 168.0(2)
C7 P2 C17 C18 -75.9(2)
C14 P2 C17 C18 173.7(2)
Pt1 P2 C17 C18 42.4(2)
